data_7059361
loop_
_publ_author_name
'Vailati, Andrei F.'
'Huelsmann, Ricardo D.'
'Martendal, Edmar'
'Bortoluzzi, Adailton J.'
'Xavier, Fernando R.'
'Peralta, Rosely A.'

_publ_section_title
;
 Multivariate analysis applied to oxidation of cyclohexane and benzyl
 alcohol promoted by mononuclear iron and copper complexes
;
_journal_issue 6
_journal_name_full 'New Journal of Chemistry'
_journal_page_first 2514
_journal_page_last 2526
_journal_paper_doi 10.1039/C9NJ05534G
_journal_volume 44
_journal_year 2020
_chemical_formula_moiety
;
C21 H20 Cl Cu N3 O2, H2 O 
;
_chemical_formula_sum 'C21 H22 Cl Cu N3 O3'
_chemical_formula_weight 463.40
_space_group_crystal_system monoclinic
_space_group_IT_number 14
_space_group_name_Hall '-P 2yn'
_space_group_name_H-M_alt 'P 1 21/n 1'
_atom_sites_solution_hydrogens mixed
_atom_sites_solution_primary 'dual space'
_atom_sites_solution_secondary difmap
_audit_creation_method SHELXL-2018/1
_audit_update_record
;
2019-10-16 deposited with the CCDC.	2020-01-08 downloaded from the CCDC.
;
_cell_angle_alpha 90
_cell_angle_beta 100.9800(10)
_cell_angle_gamma 90
_cell_formula_units_Z 4
_cell_length_a 8.2885(3)
_cell_length_b 12.7238(5)
_cell_length_c 19.7297(7)
_cell_measurement_reflns_used 8483
_cell_measurement_temperature 200(2)
_cell_measurement_theta_max 29.33
_cell_measurement_theta_min 2.52
_cell_volume 2042.63(13)
_computing_cell_refinement 'Bruker SAINT'
_computing_data_collection 'Bruker APEX3'
_computing_data_reduction 'Bruker SAINT'
_computing_molecular_graphics 'PLATON (Spek, 2009)'
_computing_publication_material 'SHELXL-2018/1 (Sheldrick, 2018)'
_computing_structure_refinement 'SHELXL-2018/1 (Sheldrick, 2018)'
_computing_structure_solution 'SHELXT 2014/5 (Sheldrick, 2014)'
_diffrn_ambient_temperature 200(2)
_diffrn_measured_fraction_theta_full 1.000
_diffrn_measured_fraction_theta_max 0.999
_diffrn_measurement_device_type 'Bruker APEX-II CCD'
_diffrn_measurement_method '\f and \w scans'
_diffrn_radiation_monochromator graphite
_diffrn_radiation_source 'fine-focus sealed tube'
_diffrn_radiation_type MoK\a
_diffrn_radiation_wavelength 0.71073
_diffrn_reflns_av_R_equivalents 0.0309
_diffrn_reflns_av_unetI/netI 0.0255
_diffrn_reflns_Laue_measured_fraction_full 1.000
_diffrn_reflns_Laue_measured_fraction_max 0.999
_diffrn_reflns_limit_h_max 11
_diffrn_reflns_limit_h_min -11
_diffrn_reflns_limit_k_max 17
_diffrn_reflns_limit_k_min -17
_diffrn_reflns_limit_l_max 27
_diffrn_reflns_limit_l_min -27
_diffrn_reflns_number 29948
_diffrn_reflns_point_group_measured_fraction_full 1.000
_diffrn_reflns_point_group_measured_fraction_max 0.999
_diffrn_reflns_theta_full 25.242
_diffrn_reflns_theta_max 30.103
_diffrn_reflns_theta_min 1.915
_exptl_absorpt_coefficient_mu 1.228
_exptl_absorpt_correction_T_max 0.7460
_exptl_absorpt_correction_T_min 0.6553
_exptl_absorpt_correction_type multi-scan
_exptl_absorpt_process_details
;
Bruker APEX3, SAINT and SADABS, V8.37A; Bruker AXS Inc., 
Madison, Wisconsin, USA
;
_exptl_crystal_colour green
_exptl_crystal_density_diffrn 1.507
_exptl_crystal_description prismatic
_exptl_crystal_F_000 956
_exptl_crystal_recrystallization_method 'Re-crystallisation from solvent: Methanol'
_exptl_crystal_size_max 0.260
_exptl_crystal_size_mid 0.180
_exptl_crystal_size_min 0.060
_refine_diff_density_max 0.443
_refine_diff_density_min -0.415
_refine_diff_density_rms 0.062
_refine_ls_extinction_method none
_refine_ls_goodness_of_fit_ref 1.057
_refine_ls_hydrogen_treatment constr
_refine_ls_matrix_type full
_refine_ls_number_parameters 263
_refine_ls_number_reflns 6013
_refine_ls_number_restraints 0
_refine_ls_restrained_S_all 1.057
_refine_ls_R_factor_all 0.0512
_refine_ls_R_factor_gt 0.0345
_refine_ls_shift/su_max 0.001
_refine_ls_shift/su_mean 0.000
_refine_ls_structure_factor_coef Fsqd
_refine_ls_weighting_details 'w=1/[\s^2^(Fo^2^)+(0.0335P)^2^+1.2244P] where P=(Fo^2^+2Fc^2^)/3'
_refine_ls_weighting_scheme calc
_refine_ls_wR_factor_gt 0.0769
_refine_ls_wR_factor_ref 0.0836
_reflns_Friedel_coverage 0.000
_reflns_number_gt 4841
_reflns_number_total 6013
_reflns_threshold_expression 'I > 2\s(I)'
_cod_data_source_file c9nj05534g2.cif
_cod_data_source_block Complex2
_cod_depositor_comments
;
The following automatic conversions were performed:

data item '_exptl_absorpt_correction_type' value 'Multi-scan' was
changed to 'multi-scan' in accordance with the
/home/data/users/saulius/crontab/automatic-downloads/current/RSC/lib/dictionaries/cif_core.dic
dictionary named 'cif_core.dic' version 2.4.2 last updated on
2011-04-26.

data item '_atom_sites_solution_secondary' value 'diffmap' was
changed to 'difmap'.

Automatic conversion script
Id: cif_fix_values 7556 2019-12-06 15:28:31Z antanas 

 Adding full bibliography for 7059360--7059361.cif.
;
_cod_original_sg_symbol_H-M 'P 21/n'
_cod_database_code 7059361
_shelx_shelxl_version_number 2018/1
_shelx_space_group_comment
;
The symmetry employed for this shelxl refinement is uniquely defined
by the following loop, which should always be used as a source of
symmetry information in preference to the above space-group names.
They are only intended as comments.
;
_shelx_estimated_absorpt_t_min 0.741
_shelx_estimated_absorpt_t_max 0.930

loop_
_space_group_symop_operation_xyz
'x, y, z'
'-x+1/2, y+1/2, -z+1/2'
'-x, -y, -z'
'x-1/2, -y-1/2, z-1/2'

loop_
_atom_site_label
_atom_site_type_symbol
_atom_site_fract_x
_atom_site_fract_y
_atom_site_fract_z
_atom_site_U_iso_or_equiv
_atom_site_adp_type
_atom_site_occupancy
_atom_site_site_symmetry_order
_atom_site_calc_flag
_atom_site_refinement_flags_posn
_atom_site_refinement_flags_adp
_atom_site_refinement_flags_occupancy
_atom_site_disorder_assembly
_atom_site_disorder_group
Cu1 Cu 0.61291(3) 0.84273(2) 0.53582(2) 0.02302(6) Uani 1 1 d . . . . .
Cl1 Cl 0.85495(6) 0.92581(4) 0.57802(3) 0.03342(11) Uani 1 1 d . . . . .
O10 O 0.71976(14) 0.69198(10) 0.52767(6) 0.0244(3) Uani 1 1 d . . . . .
N1 N 0.37830(17) 0.78657(12) 0.49832(7) 0.0233(3) Uani 1 1 d . . . . .
C10 C 0.3804(2) 0.66902(14) 0.50339(9) 0.0230(3) Uani 1 1 d . . . . .
H10A H 0.424044 0.648270 0.551764 0.028 Uiso 1 1 calc R U . . .
H10B H 0.266457 0.642274 0.490763 0.028 Uiso 1 1 calc R U . . .
C11 C 0.48307(19) 0.61953(13) 0.45728(8) 0.0199(3) Uani 1 1 d . . . . .
C12 C 0.65635(19) 0.63672(12) 0.47384(8) 0.0195(3) Uani 1 1 d . . . . .
C13 C 0.75017(19) 0.59236(13) 0.42773(9) 0.0218(3) Uani 1 1 d . . . . .
C14 C 0.6753(2) 0.53052(14) 0.37125(9) 0.0243(3) Uani 1 1 d . . . . .
H14 H 0.741534 0.500885 0.341823 0.029 Uiso 1 1 calc R U . . .
C15 C 0.5087(2) 0.51183(14) 0.35750(9) 0.0240(3) Uani 1 1 d . . . . .
C16 C 0.4143(2) 0.55822(13) 0.40165(9) 0.0226(3) Uani 1 1 d . . . . .
H16 H 0.298918 0.546872 0.392800 0.027 Uiso 1 1 calc R U . . .
C17 C 0.9234(2) 0.61562(17) 0.43814(10) 0.0315(4) Uani 1 1 d . . . . .
H17 H 0.967590 0.659308 0.476212 0.038 Uiso 1 1 calc R U . . .
O11 O 1.01858(16) 0.58405(14) 0.40226(8) 0.0416(4) Uani 1 1 d . . . . .
C18 C 0.4283(2) 0.44247(17) 0.29835(11) 0.0385(5) Uani 1 1 d . . . . .
H18A H 0.394525 0.485409 0.256839 0.058 Uiso 1 1 calc R U . . .
H18B H 0.331706 0.408182 0.310358 0.058 Uiso 1 1 calc R U . . .
H18C H 0.506755 0.388892 0.289539 0.058 Uiso 1 1 calc R U . . .
C20 C 0.3254(2) 0.82144(16) 0.42559(9) 0.0316(4) Uani 1 1 d . . . . .
H20A H 0.260098 0.886811 0.424366 0.038 Uiso 1 1 calc R U . . .
H20B H 0.254608 0.766864 0.399253 0.038 Uiso 1 1 calc R U . . .
C21 C 0.4715(3) 0.84083(15) 0.39255(9) 0.0311(4) Uani 1 1 d . . . . .
N22 N 0.6110(2) 0.86961(12) 0.43509(8) 0.0299(3) Uani 1 1 d . . . . .
C23 C 0.7454(3) 0.89228(17) 0.40859(11) 0.0398(5) Uani 1 1 d . . . . .
H23 H 0.844526 0.910823 0.438978 0.048 Uiso 1 1 calc R U . . .
C24 C 0.7426(4) 0.8892(2) 0.33858(13) 0.0538(7) Uani 1 1 d . . . . .
H24 H 0.838013 0.906968 0.320962 0.065 Uiso 1 1 calc R U . . .
C25 C 0.6004(4) 0.8603(2) 0.29435(12) 0.0570(7) Uani 1 1 d . . . . .
H25 H 0.596481 0.857616 0.245944 0.068 Uiso 1 1 calc R U . . .
C26 C 0.4631(3) 0.83505(18) 0.32155(11) 0.0456(6) Uani 1 1 d . . . . .
H26 H 0.364173 0.813994 0.291995 0.055 Uiso 1 1 calc R U . . .
C30 C 0.2708(2) 0.82891(17) 0.54430(10) 0.0319(4) Uani 1 1 d . . . . .
H30A H 0.172619 0.783676 0.541605 0.038 Uiso 1 1 calc R U . . .
H30B H 0.233528 0.900545 0.529169 0.038 Uiso 1 1 calc R U . . .
C31 C 0.3648(2) 0.83223(14) 0.61737(9) 0.0273(4) Uani 1 1 d . . . . .
N32 N 0.52801(19) 0.84661(13) 0.62423(8) 0.0273(3) Uani 1 1 d . . . . .
C33 C 0.6189(3) 0.85640(16) 0.68815(10) 0.0332(4) Uani 1 1 d . . . . .
H33 H 0.734325 0.865488 0.693269 0.040 Uiso 1 1 calc R U . . .
C34 C 0.5500(3) 0.85367(17) 0.74637(10) 0.0387(5) Uani 1 1 d . . . . .
H34 H 0.616560 0.862320 0.790861 0.046 Uiso 1 1 calc R U . . .
C35 C 0.3825(3) 0.83814(17) 0.73905(11) 0.0399(5) Uani 1 1 d . . . . .
H35 H 0.332746 0.835348 0.778585 0.048 Uiso 1 1 calc R U . . .
C36 C 0.2882(3) 0.82673(17) 0.67384(11) 0.0361(4) Uani 1 1 d . . . . .
H36 H 0.173102 0.815340 0.667796 0.043 Uiso 1 1 calc R U . . .
O1W O 0.9858(2) 0.64266(15) 0.62737(10) 0.0694(6) Uani 1 1 d . . . . .
H1WB H 0.996568 0.576399 0.619826 0.083 Uiso 1 1 d R U . . .
H1WA H 0.901468 0.657799 0.600826 0.083 Uiso 1 1 d R U . . .

loop_
_atom_site_aniso_label
_atom_site_aniso_U_11
_atom_site_aniso_U_22
_atom_site_aniso_U_33
_atom_site_aniso_U_23
_atom_site_aniso_U_13
_atom_site_aniso_U_12
Cu1 0.02289(11) 0.02390(11) 0.02195(10) -0.00076(8) 0.00351(7) 0.00021(9)
Cl1 0.0269(2) 0.0298(2) 0.0430(3) -0.00201(19) 0.00505(18) -0.00438(18)
O10 0.0197(6) 0.0259(6) 0.0248(6) -0.0036(5) -0.0028(5) 0.0026(5)
N1 0.0196(7) 0.0286(8) 0.0206(7) -0.0021(6) 0.0011(5) 0.0072(6)
C10 0.0173(7) 0.0263(8) 0.0256(8) -0.0014(6) 0.0049(6) 0.0003(6)
C11 0.0172(7) 0.0191(7) 0.0232(7) 0.0022(6) 0.0034(6) 0.0013(6)
C12 0.0175(7) 0.0177(7) 0.0221(7) 0.0032(6) 0.0010(6) 0.0014(6)
C13 0.0155(7) 0.0238(8) 0.0257(8) 0.0012(6) 0.0027(6) 0.0006(6)
C14 0.0211(8) 0.0263(8) 0.0260(8) -0.0003(7) 0.0060(6) 0.0030(7)
C15 0.0227(8) 0.0222(8) 0.0252(8) -0.0027(6) -0.0003(6) 0.0022(6)
C16 0.0160(7) 0.0224(8) 0.0281(8) 0.0008(6) 0.0008(6) 0.0004(6)
C17 0.0184(8) 0.0431(11) 0.0322(9) -0.0048(8) 0.0030(7) -0.0035(8)
O11 0.0195(6) 0.0659(11) 0.0409(8) -0.0082(7) 0.0100(6) 0.0003(7)
C18 0.0308(10) 0.0397(11) 0.0416(11) -0.0174(9) -0.0023(8) 0.0023(9)
C20 0.0323(10) 0.0328(10) 0.0254(8) -0.0005(7) -0.0051(7) 0.0124(8)
C21 0.0444(11) 0.0246(9) 0.0228(8) 0.0048(7) 0.0028(7) 0.0124(8)
N22 0.0410(9) 0.0236(7) 0.0266(8) 0.0035(6) 0.0098(7) 0.0051(7)
C23 0.0533(13) 0.0307(10) 0.0405(11) 0.0034(9) 0.0220(10) -0.0019(10)
C24 0.0829(19) 0.0437(13) 0.0436(13) 0.0062(11) 0.0347(14) -0.0009(13)
C25 0.096(2) 0.0510(15) 0.0290(11) 0.0084(10) 0.0238(13) 0.0106(14)
C26 0.0678(16) 0.0419(12) 0.0241(9) 0.0049(9) 0.0013(10) 0.0141(11)
C30 0.0221(8) 0.0401(11) 0.0329(9) -0.0105(8) 0.0039(7) 0.0078(8)
C31 0.0275(9) 0.0270(9) 0.0277(8) -0.0069(7) 0.0061(7) 0.0018(7)
N32 0.0279(7) 0.0299(8) 0.0239(7) -0.0042(6) 0.0042(6) -0.0027(6)
C33 0.0343(10) 0.0370(11) 0.0264(9) -0.0053(8) 0.0009(7) -0.0068(8)
C34 0.0526(13) 0.0385(11) 0.0233(9) -0.0048(8) 0.0032(8) -0.0048(10)
C35 0.0550(13) 0.0380(11) 0.0313(10) -0.0053(9) 0.0198(9) -0.0021(10)
C36 0.0357(10) 0.0391(11) 0.0367(10) -0.0085(8) 0.0151(8) -0.0007(9)
O1W 0.0637(12) 0.0584(12) 0.0656(12) -0.0111(9) -0.0394(10) 0.0176(9)

loop_
_atom_type_symbol
_atom_type_description
_atom_type_scat_dispersion_real
_atom_type_scat_dispersion_imag
_atom_type_scat_source
C C 0.0033 0.0016 'International Tables Vol C Tables 4.2.6.8 and 6.1.1.4'
H H 0.0000 0.0000 'International Tables Vol C Tables 4.2.6.8 and 6.1.1.4'
Cl Cl 0.1484 0.1585 'International Tables Vol C Tables 4.2.6.8 and 6.1.1.4'
Cu Cu 0.3201 1.2651 'International Tables Vol C Tables 4.2.6.8 and 6.1.1.4'
N N 0.0061 0.0033 'International Tables Vol C Tables 4.2.6.8 and 6.1.1.4'
O O 0.0106 0.0060 'International Tables Vol C Tables 4.2.6.8 and 6.1.1.4'

loop_
_geom_angle_atom_site_label_1
_geom_angle_atom_site_label_2
_geom_angle_atom_site_label_3
_geom_angle
_geom_angle_site_symmetry_1
_geom_angle_site_symmetry_3
_geom_angle_publ_flag
N32 Cu1 N22 156.59(7) . . y
N32 Cu1 N1 81.83(6) . . y
N22 Cu1 N1 82.85(6) . . y
N32 Cu1 O10 107.94(6) . . y
N22 Cu1 O10 90.21(6) . . y
N1 Cu1 O10 92.17(5) . . y
N32 Cu1 Cl1 95.81(5) . . y
N22 Cu1 Cl1 97.05(5) . . y
N1 Cu1 Cl1 172.35(4) . . y
O10 Cu1 Cl1 95.48(3) . . y
C12 O10 Cu1 116.09(10) . . y
C20 N1 C30 112.31(14) . . ?
C20 N1 C10 111.09(14) . . ?
C30 N1 C10 108.74(14) . . ?
C20 N1 Cu1 109.04(11) . . ?
C30 N1 Cu1 106.72(11) . . ?
C10 N1 Cu1 108.79(10) . . ?
C11 C10 N1 112.32(14) . . ?
C11 C10 H10A 109.1 . . ?
N1 C10 H10A 109.1 . . ?
C11 C10 H10B 109.1 . . ?
N1 C10 H10B 109.1 . . ?
H10A C10 H10B 107.9 . . ?
C16 C11 C12 120.94(15) . . ?
C16 C11 C10 121.67(14) . . ?
C12 C11 C10 117.38(14) . . ?
O10 C12 C13 123.57(14) . . ?
O10 C12 C11 120.19(15) . . ?
C13 C12 C11 116.22(14) . . ?
C14 C13 C12 121.05(15) . . ?
C14 C13 C17 120.29(16) . . ?
C12 C13 C17 118.60(16) . . ?
C15 C14 C13 121.82(16) . . ?
C15 C14 H14 119.1 . . ?
C13 C14 H14 119.1 . . ?
C14 C15 C16 117.44(15) . . ?
C14 C15 C18 122.05(16) . . ?
C16 C15 C18 120.49(16) . . ?
C11 C16 C15 122.43(15) . . ?
C11 C16 H16 118.8 . . ?
C15 C16 H16 118.8 . . ?
O11 C17 C13 125.76(18) . . ?
O11 C17 H17 117.1 . . ?
C13 C17 H17 117.1 . . ?
C15 C18 H18A 109.5 . . ?
C15 C18 H18B 109.5 . . ?
H18A C18 H18B 109.5 . . ?
C15 C18 H18C 109.5 . . ?
H18A C18 H18C 109.5 . . ?
H18B C18 H18C 109.5 . . ?
N1 C20 C21 110.74(15) . . ?
N1 C20 H20A 109.5 . . ?
C21 C20 H20A 109.5 . . ?
N1 C20 H20B 109.5 . . ?
C21 C20 H20B 109.5 . . ?
H20A C20 H20B 108.1 . . ?
N22 C21 C26 121.0(2) . . ?
N22 C21 C20 116.29(16) . . ?
C26 C21 C20 122.6(2) . . ?
C21 N22 C23 119.48(18) . . ?
C21 N22 Cu1 114.48(13) . . ?
C23 N22 Cu1 124.53(15) . . ?
N22 C23 C24 121.7(2) . . ?
N22 C23 H23 119.2 . . ?
C24 C23 H23 119.2 . . ?
C25 C24 C23 119.5(2) . . ?
C25 C24 H24 120.3 . . ?
C23 C24 H24 120.3 . . ?
C24 C25 C26 118.9(2) . . ?
C24 C25 H25 120.5 . . ?
C26 C25 H25 120.5 . . ?
C25 C26 C21 119.4(2) . . ?
C25 C26 H26 120.3 . . ?
C21 C26 H26 120.3 . . ?
N1 C30 C31 109.49(14) . . ?
N1 C30 H30A 109.8 . . ?
C31 C30 H30A 109.8 . . ?
N1 C30 H30B 109.8 . . ?
C31 C30 H30B 109.8 . . ?
H30A C30 H30B 108.2 . . ?
N32 C31 C36 122.12(17) . . ?
N32 C31 C30 115.31(16) . . ?
C36 C31 C30 122.47(17) . . ?
C33 N32 C31 118.62(16) . . ?
C33 N32 Cu1 126.29(13) . . ?
C31 N32 Cu1 114.99(12) . . ?
N32 C33 C34 122.17(19) . . ?
N32 C33 H33 118.9 . . ?
C34 C33 H33 118.9 . . ?
C33 C34 C35 118.95(19) . . ?
C33 C34 H34 120.5 . . ?
C35 C34 H34 120.5 . . ?
C36 C35 C34 119.45(19) . . ?
C36 C35 H35 120.3 . . ?
C34 C35 H35 120.3 . . ?
C35 C36 C31 118.67(19) . . ?
C35 C36 H36 120.7 . . ?
C31 C36 H36 120.7 . . ?
H1WB O1W H1WA 103.0 . . ?

loop_
_geom_bond_atom_site_label_1
_geom_bond_atom_site_label_2
_geom_bond_distance
_geom_bond_site_symmetry_2
_geom_bond_publ_flag
Cu1 N32 2.0018(15) . y
Cu1 N22 2.0138(15) . y
Cu1 N1 2.0716(15) . y
Cu1 O10 2.1315(12) . y
Cu1 Cl1 2.2801(5) . y
O10 C12 1.299(2) . ?
N1 C20 1.486(2) . ?
N1 C30 1.488(2) . ?
N1 C10 1.499(2) . ?
C10 C11 1.498(2) . ?
C10 H10A 0.9900 . ?
C10 H10B 0.9900 . ?
C11 C16 1.378(2) . ?
C11 C12 1.428(2) . ?
C12 C13 1.421(2) . ?
C13 C14 1.408(2) . ?
C13 C17 1.442(2) . ?
C14 C15 1.376(2) . ?
C14 H14 0.9500 . ?
C15 C16 1.407(2) . ?
C15 C18 1.513(2) . ?
C16 H16 0.9500 . ?
C17 O11 1.223(2) . ?
C17 H17 0.9500 . ?
C18 H18A 0.9800 . ?
C18 H18B 0.9800 . ?
C18 H18C 0.9800 . ?
C20 C21 1.501(3) . ?
C20 H20A 0.9900 . ?
C20 H20B 0.9900 . ?
C21 N22 1.344(3) . ?
C21 C26 1.391(3) . ?
N22 C23 1.349(3) . ?
C23 C24 1.378(3) . ?
C23 H23 0.9500 . ?
C24 C25 1.376(4) . ?
C24 H24 0.9500 . ?
C25 C26 1.385(4) . ?
C25 H25 0.9500 . ?
C26 H26 0.9500 . ?
C30 C31 1.503(3) . ?
C30 H30A 0.9900 . ?
C30 H30B 0.9900 . ?
C31 N32 1.346(2) . ?
C31 C36 1.385(3) . ?
N32 C33 1.346(2) . ?
C33 C34 1.377(3) . ?
C33 H33 0.9500 . ?
C34 C35 1.382(3) . ?
C34 H34 0.9500 . ?
C35 C36 1.380(3) . ?
C35 H35 0.9500 . ?
C36 H36 0.9500 . ?
O1W H1WB 0.8637 . ?
O1W H1WA 0.8126 . ?

loop_
_geom_hbond_atom_site_label_D
_geom_hbond_atom_site_label_H
_geom_hbond_atom_site_label_A
_geom_hbond_distance_DH
_geom_hbond_distance_HA
_geom_hbond_distance_DA
_geom_hbond_angle_DHA
_geom_hbond_site_symmetry_A
_geom_hbond_publ_flag
O1W H1WA O10 0.81 1.93 2.7336(19) 172 . yes
O1W H1WB O11 0.86 2.09 2.942(3) 171 3_766 yes

loop_
_geom_torsion_atom_site_label_1
_geom_torsion_atom_site_label_2
_geom_torsion_atom_site_label_3
_geom_torsion_atom_site_label_4
_geom_torsion
_geom_torsion_site_symmetry_1
_geom_torsion_site_symmetry_2
_geom_torsion_site_symmetry_3
_geom_torsion_site_symmetry_4
_geom_torsion_publ_flag
C20 N1 C10 C11 54.58(18) . . . . ?
C30 N1 C10 C11 178.67(13) . . . . ?
Cu1 N1 C10 C11 -65.46(15) . . . . ?
N1 C10 C11 C16 -113.54(18) . . . . ?
N1 C10 C11 C12 67.54(19) . . . . ?
Cu1 O10 C12 C13 126.80(14) . . . . ?
Cu1 O10 C12 C11 -51.77(18) . . . . ?
C16 C11 C12 O10 -177.86(15) . . . . ?
C10 C11 C12 O10 1.1(2) . . . . ?
C16 C11 C12 C13 3.5(2) . . . . ?
C10 C11 C12 C13 -177.60(14) . . . . ?
O10 C12 C13 C14 178.15(16) . . . . ?
C11 C12 C13 C14 -3.2(2) . . . . ?
O10 C12 C13 C17 -4.5(3) . . . . ?
C11 C12 C13 C17 174.14(16) . . . . ?
C12 C13 C14 C15 1.1(3) . . . . ?
C17 C13 C14 C15 -176.19(17) . . . . ?
C13 C14 C15 C16 0.9(3) . . . . ?
C13 C14 C15 C18 -177.88(18) . . . . ?
C12 C11 C16 C15 -1.6(3) . . . . ?
C10 C11 C16 C15 179.48(16) . . . . ?
C14 C15 C16 C11 -0.6(3) . . . . ?
C18 C15 C16 C11 178.15(17) . . . . ?
C14 C13 C17 O11 -1.8(3) . . . . ?
C12 C13 C17 O11 -179.2(2) . . . . ?
C30 N1 C20 C21 143.66(16) . . . . ?
C10 N1 C20 C21 -94.30(18) . . . . ?
Cu1 N1 C20 C21 25.59(17) . . . . ?
N1 C20 C21 N22 -28.2(2) . . . . ?
N1 C20 C21 C26 155.10(18) . . . . ?
C26 C21 N22 C23 -0.6(3) . . . . ?
C20 C21 N22 C23 -177.44(17) . . . . ?
C26 C21 N22 Cu1 -167.25(15) . . . . ?
C20 C21 N22 Cu1 15.9(2) . . . . ?
C21 N22 C23 C24 1.6(3) . . . . ?
Cu1 N22 C23 C24 166.81(17) . . . . ?
N22 C23 C24 C25 -1.4(4) . . . . ?
C23 C24 C25 C26 0.1(4) . . . . ?
C24 C25 C26 C21 0.8(4) . . . . ?
N22 C21 C26 C25 -0.6(3) . . . . ?
C20 C21 C26 C25 176.0(2) . . . . ?
C20 N1 C30 C31 -155.69(16) . . . . ?
C10 N1 C30 C31 80.95(18) . . . . ?
Cu1 N1 C30 C31 -36.26(18) . . . . ?
N1 C30 C31 N32 29.9(2) . . . . ?
N1 C30 C31 C36 -153.56(18) . . . . ?
C36 C31 N32 C33 -0.3(3) . . . . ?
C30 C31 N32 C33 176.27(17) . . . . ?
C36 C31 N32 Cu1 176.24(15) . . . . ?
C30 C31 N32 Cu1 -7.2(2) . . . . ?
C31 N32 C33 C34 -0.9(3) . . . . ?
Cu1 N32 C33 C34 -177.08(16) . . . . ?
N32 C33 C34 C35 1.4(3) . . . . ?
C33 C34 C35 C36 -0.6(3) . . . . ?
C34 C35 C36 C31 -0.6(3) . . . . ?
N32 C31 C36 C35 1.1(3) . . . . ?
C30 C31 C36 C35 -175.26(19) . . . . ?
